data_4508942
loop_
_publ_author_name
'Cui, Shuxin'
'Zhao, Yulong'
'Zhang, Jingping'
'Liu, Qun'
'Zhang, Yan'

_publ_section_title
;
 Bipyridyl Second Ligand Dependent Structural and Magnetic Properties of
 Cu(II) Complexes with Pyridine-2,6-dicarboxylate and Water Molecule as
 First Ligand
;
_journal_issue 10
_journal_name_full 'Crystal Growth &amp; Design'
_journal_page_first 3803
_journal_paper_doi 10.1021/cg8004536
_journal_volume 8
_journal_year 2008
_chemical_formula_sum 'C17 H21 Cu N3 O9'
_chemical_formula_weight 474.91
_chemical_name_systematic
; 
 ? 
;
_space_group_IT_number 2
_symmetry_cell_setting triclinic
_symmetry_space_group_name_Hall '-P 1'
_symmetry_space_group_name_H-M 'P -1'
_atom_sites_solution_hydrogens geom
_atom_sites_solution_primary direct
_atom_sites_solution_secondary difmap
_audit_creation_method SHELXL-97
_cell_angle_alpha 89.9000(10)
_cell_angle_beta 88.2630(10)
_cell_angle_gamma 83.7090(10)
_cell_formula_units_Z 2
_cell_length_a 5.1944(5)
_cell_length_b 12.5448(11)
_cell_length_c 15.0943(13)
_cell_measurement_temperature 187(2)
_cell_measurement_theta_max 26.04
_cell_measurement_theta_min 1.63
_cell_volume 977.21(15)
_computing_structure_refinement 'SHELXL-97 (Sheldrick, 1997)'
_computing_structure_solution 'SHELXS-97 (Sheldrick, 1990)'
_diffrn_ambient_temperature 187(2)
_diffrn_detector_area_resol_mean 9
_diffrn_measured_fraction_theta_full 0.974
_diffrn_measured_fraction_theta_max 0.974
_diffrn_measurement_method '\w scans'
_diffrn_radiation_monochromator graphite
_diffrn_radiation_source 'fine-focus sealed tube'
_diffrn_radiation_type MoK\a
_diffrn_radiation_wavelength 0.71073
_diffrn_reflns_av_R_equivalents 0.0142
_diffrn_reflns_av_sigmaI/netI 0.0260
_diffrn_reflns_limit_h_max 5
_diffrn_reflns_limit_h_min -6
_diffrn_reflns_limit_k_max 15
_diffrn_reflns_limit_k_min -12
_diffrn_reflns_limit_l_max 18
_diffrn_reflns_limit_l_min -18
_diffrn_reflns_number 5519
_diffrn_reflns_theta_full 26.04
_diffrn_reflns_theta_max 26.04
_diffrn_reflns_theta_min 1.63
_diffrn_standards_number 0
_exptl_absorpt_coefficient_mu 1.175
_exptl_absorpt_correction_T_max 0.885
_exptl_absorpt_correction_T_min 0.766
_exptl_absorpt_correction_type multi-scan
_exptl_absorpt_process_details '(SADABS; Sheldrick, 2004)'
_exptl_crystal_colour blue
_exptl_crystal_density_diffrn 1.614
_exptl_crystal_density_method 'not measured'
_exptl_crystal_description block
_exptl_crystal_F_000 490
_exptl_crystal_size_max 0.261
_exptl_crystal_size_mid 0.189
_exptl_crystal_size_min 0.104
_refine_diff_density_max 1.343
_refine_diff_density_min -1.241
_refine_diff_density_rms 0.100
_refine_ls_extinction_method none
_refine_ls_goodness_of_fit_ref 1.059
_refine_ls_hydrogen_treatment mixed
_refine_ls_matrix_type full
_refine_ls_number_parameters 312
_refine_ls_number_reflns 3773
_refine_ls_number_restraints 16
_refine_ls_restrained_S_all 1.058
_refine_ls_R_factor_all 0.0602
_refine_ls_R_factor_gt 0.0562
_refine_ls_shift/su_max 0.017
_refine_ls_shift/su_mean 0.000
_refine_ls_structure_factor_coef Fsqd
_refine_ls_weighting_details 'calc w=1/[\s^2^(Fo^2^)+(0.0681P)^2^+3.2232P] where P=(Fo^2^+2Fc^2^)/3'
_refine_ls_weighting_scheme calc
_refine_ls_wR_factor_gt 0.1469
_refine_ls_wR_factor_ref 0.1510
_reflns_number_gt 3453
_reflns_number_total 3773
_reflns_threshold_expression >2sigma(I)
_cod_data_source_file cg8004536sup1.cif
_cod_data_source_block cuishuxin
_cod_depositor_comments
;
The following automatic conversions were performed:

'_symmetry_cell_setting' value 'Triclinic' changed to 'triclinic'
according to /home/saulius/struct/CIF-dictionaries/cif_core.dic
dictionary named 'cif_core.dic' version 2.4.2 from 2011-04-26.

Automatic conversion script
Id: cif_fix_values 1891 2012-01-12 08:04:46Z andrius 
;
_cod_original_sg_symbol_H-M P-1
_cod_database_code 4508942

loop_
_symmetry_equiv_pos_as_xyz
'x, y, z'
'-x, -y, -z'

loop_
_atom_site_label
_atom_site_type_symbol
_atom_site_fract_x
_atom_site_fract_y
_atom_site_fract_z
_atom_site_U_iso_or_equiv
_atom_site_adp_type
_atom_site_occupancy
_atom_site_symmetry_multiplicity
_atom_site_calc_flag
_atom_site_refinement_flags
Cu1 Cu 0.282766(0) 1.000586(0) 0.2636 0.028 Uani 1 1 d .
O1W O 0.496020(2) 1.096145(1) 0.361194(1) 0.03128(0) Uani 1 1 d D
O2 O -0.034275(2) 1.109708(1) 0.273204(1) 0.03204(0) Uani 1 1 d .
O4 O 0.924257(2) 0.926457(1) 0.113860(1) 0.04146(0) Uani 1 1 d .
O1 O -0.204685(2) 1.263690(1) 0.214055(1) 0.03883(0) Uani 1 1 d .
C2 C 0.187251(2) 1.175417(1) 0.149187(1) 0.02818(0) Uani 1 1 d .
N1 N 0.349856(2) 1.088302(1) 0.164253(1) 0.02575(0) Uani 1 1 d .
C6 C 0.560014(2) 1.059806(1) 0.113716(1) 0.02752(0) Uani 1 1 d .
N2 N 0.191173(2) 0.896404(1) 0.353148(1) 0.03081(0) Uani 1 1 d .
O3 O 0.599974(2) 0.913792(1) 0.213047(1) 0.03455(0) Uani 1 1 d .
C7 C 0.711719(3) 0.958404(1) 0.147878(1) 0.03067(0) Uani 1 1 d .
C5 C 0.617430(3) 1.121070(1) 0.040558(1) 0.03224(0) Uani 1 1 d .
H5 H 0.7630 1.1018 0.0043 0.039 Uiso 1 1 calc R
C1 C -0.037481(2) 1.187079(1) 0.216780(1) 0.02946(0) Uani 1 1 d .
C13 C 0.020343(3) 0.673299(1) 0.555696(1) 0.02992(0) Uani 1 1 d .
C12 C 0.079740(2) 0.750668(1) 0.485104(1) 0.02954(0) Uani 1 1 d U
C17 C -0.255537(3) 0.630984(1) 0.669396(1) 0.03901(0) Uani 1 1 d .
H17 H -0.4053 0.6488 0.7039 0.047 Uiso 1 1 calc R
O3W O 0.590199(3) 0.646383(1) 0.209005(1) 0.07061(0) Uani 1 1 d D
C3 C 0.231595(3) 1.241077(1) 0.077967(1) 0.03541(0) Uani 1 1 d .
H3 H 0.1200 1.3024 0.0668 0.042 Uiso 1 1 calc R
C16 C -0.106340(3) 0.535909(1) 0.686932(1) 0.04309(0) Uani 1 1 d .
H16 H -0.1546 0.4907 0.7319 0.052 Uiso 1 1 calc R
C14 C 0.180587(3) 0.579392(1) 0.570136(1) 0.04085(0) Uani 1 1 d .
H14 H 0.3311 0.5633 0.5356 0.049 Uiso 1 1 calc R
C4 C 0.449314(3) 1.212164(1) 0.023501(1) 0.03784(0) Uani 1 1 d .
H4 H 0.4827 1.2546 -0.0252 0.045 Uiso 1 1 calc R
O4W O 0.629456(3) 0.453329(1) 0.128514(1) 0.08341(1) Uani 1 1 d D
C15 C 0.115465(3) 0.509811(1) 0.636139(1) 0.04671(0) Uani 1 1 d .
H15 H 0.2203 0.4462 0.6460 0.056 Uiso 1 1 calc R
O2W O 0.082711(3) 0.713451(1) 0.151755(1) 0.07412(1) Uani 1 1 d D
C8 C -0.001512(4) 0.910792(2) 0.404996(2) 0.19449(1) Uani 1 1 d .
H8 H -0.1124 0.9736 0.3989 0.233 Uiso 1 1 calc R
C9 C -0.061822(5) 0.839889(2) 0.470883(2) 0.20307(1) Uani 1 1 d .
H9 H -0.2101 0.8572 0.5063 0.244 Uiso 1 1 calc R
C11 C 0.280215(5) 0.735711(2) 0.430039(2) 0.15322(1) Uani 1 1 d U
H11 H 0.3926 0.6730 0.4344 0.184 Uiso 1 1 calc R
C10 C 0.330598(5) 0.809489(2) 0.365901(2) 0.13484(1) Uani 1 1 d .
H10 H 0.4777 0.7940 0.3295 0.162 Uiso 1 1 calc R
N3 N -0.196545(2) 0.699163(1) 0.605281(1) 0.03337(0) Uani 1 1 d .
H1A H 0.413689(13) 1.155922(5) 0.374393(7) 0.03867(4) Uiso 1 1 d D
H1B H 0.642247(10) 1.106770(9) 0.338481(7) 0.03829(4) Uiso 1 1 d D
H3A H 0.494576(13) 0.692291(7) 0.236469(6) 0.05259(5) Uiso 1 1 d D
H4A H 0.697507(17) 0.395683(6) 0.150362(5) 0.07354(6) Uiso 1 1 d D
H2A H 0.040916(18) 0.779233(5) 0.141878(9) 0.06806(6) Uiso 1 1 d D
H2B H 0.233762(11) 0.702696(8) 0.169691(8) 0.09832(8) Uiso 1 1 d D
H4B H 0.522139(14) 0.440553(11) 0.090553(5) 0.13904(11) Uiso 1 1 d D
H3B H 0.729759(11) 0.668424(10) 0.190940(7) 0.09443(8) Uiso 1 1 d D
O5W O 0.183883(5) 0.545502(2) 0.041867(1) 0.12969(1) Uani 1 1 d D
H5A H 0.019982(11) 0.546433(9) 0.024628(5) 0.02138(3) Uiso 1 1 d D
H5B H 0.16866(2) 0.566177(14) 0.095775(4) 2.000(5) Uiso 1 1 d D

loop_
_atom_site_aniso_label
_atom_site_aniso_U_11
_atom_site_aniso_U_22
_atom_site_aniso_U_33
_atom_site_aniso_U_23
_atom_site_aniso_U_13
_atom_site_aniso_U_12
Cu1 0.025 0.034 0.026 0.003 0.009 -0.003
O1W 0.02490(0) 0.03745(0) 0.03094(0) 0.00307(0) 0.00677(0) -0.00312(0)
O2 0.02294(0) 0.04300(0) 0.02952(0) 0.00117(0) 0.00679(0) -0.00274(0)
O4 0.03651(0) 0.04318(1) 0.04140(0) 0.00049(0) 0.01882(0) 0.00494(0)
O1 0.02904(0) 0.04394(1) 0.04169(1) -0.00074(0) 0.00326(0) 0.00309(0)
C2 0.02344(1) 0.03533(1) 0.02620(1) -0.00101(0) -0.00012(0) -0.00526(0)
N1 0.02129(0) 0.03410(0) 0.02236(0) -0.00036(0) 0.00451(0) -0.00675(0)
C6 0.02548(1) 0.03226(1) 0.02565(1) -0.00517(0) 0.00566(0) -0.00855(0)
N2 0.02790(0) 0.03818(1) 0.02663(0) 0.00278(0) 0.00632(0) -0.00695(0)
O3 0.03447(0) 0.03393(0) 0.03385(0) 0.00210(0) 0.01398(0) -0.00155(0)
C7 0.02977(1) 0.03316(1) 0.02885(1) -0.00362(0) 0.00892(0) -0.00507(1)
C5 0.02971(1) 0.04243(1) 0.02558(1) -0.00177(1) 0.00930(0) -0.01128(1)
C1 0.02245(1) 0.04029(1) 0.02587(1) -0.00229(1) 0.00002(0) -0.00460(1)
C13 0.03128(1) 0.03384(1) 0.02503(1) 0.00109(0) 0.00127(0) -0.00587(1)
C12 0.02677(1) 0.03663(1) 0.02533(1) 0.00129(0) 0.00262(0) -0.00498(1)
C17 0.03715(1) 0.04839(1) 0.03130(1) 0.00754(1) 0.00681(1) -0.00607(1)
O3W 0.07801(1) 0.06062(1) 0.07258(1) 0.00923(1) 0.00983(1) -0.00833(1)
C3 0.03258(1) 0.04045(1) 0.03345(1) 0.00590(1) -0.00046(1) -0.00541(1)
C16 0.05109(1) 0.04336(1) 0.03609(1) 0.01141(1) 0.00162(1) -0.01188(1)
C14 0.04026(1) 0.03923(1) 0.04116(1) 0.00253(1) 0.00929(1) 0.00132(1)
C4 0.03874(1) 0.04414(1) 0.03160(1) 0.00879(1) 0.00635(1) -0.01110(1)
O4W 0.10986(1) 0.05753(1) 0.07661(1) 0.00170(1) -0.02180(1) 0.02409(1)
C15 0.05452(1) 0.03550(1) 0.04840(1) 0.00793(1) 0.00211(1) 0.00163(1)
O2W 0.07468(1) 0.04256(1) 0.10337(1) 0.00685(1) 0.00777(1) -0.00156(1)
C8 0.12676(1) 0.19703(1) 0.21690(1) 0.18259(1) 0.14294(1) 0.13145(1)
C9 0.13877(1) 0.20138(1) 0.22425(1) 0.18783(1) 0.15707(1) 0.13564(1)
C11 0.17243(1) 0.06186(1) 0.19775(1) 0.07907(1) 0.15379(1) 0.06656(1)
C10 0.15448(1) 0.05762(1) 0.16972(1) 0.06173(1) 0.13861(1) 0.05028(1)
N3 0.03105(1) 0.03996(1) 0.02846(0) 0.00690(0) 0.00380(0) -0.00237(0)
O5W 0.17837(2) 0.09968(1) 0.10862(1) -0.00398(1) -0.00675(2) -0.00363(2)

loop_
_atom_type_symbol
_atom_type_description
_atom_type_scat_dispersion_real
_atom_type_scat_dispersion_imag
_atom_type_scat_source
C C 0.0033 0.0016 'International Tables Vol C Tables 4.2.6.8 and 6.1.1.4'
H H 0.0000 0.0000 'International Tables Vol C Tables 4.2.6.8 and 6.1.1.4'
N N 0.0061 0.0033 'International Tables Vol C Tables 4.2.6.8 and 6.1.1.4'
O O 0.0106 0.0060 'International Tables Vol C Tables 4.2.6.8 and 6.1.1.4'
Cu Cu 0.3201 1.2651 'International Tables Vol C Tables 4.2.6.8 and 6.1.1.4'

loop_
_geom_angle_atom_site_label_1
_geom_angle_atom_site_label_2
_geom_angle_atom_site_label_3
_geom_angle
N1 Cu1 N2 171.403(1)
N1 Cu1 O3 81.032(4)
N2 Cu1 O3 97.207(5)
N1 Cu1 O2 80.428(4)
N2 Cu1 O2 100.306(5)
O3 Cu1 O2 160.652(2)
N1 Cu1 O1W 94.736(6)
N2 Cu1 O1W 93.815(6)
O3 Cu1 O1W 95.960(6)
O2 Cu1 O1W 91.038(6)
Cu1 O1W H1A 112.694(8)
Cu1 O1W H1B 109.086(9)
H1A O1W H1B 108.649(11)
C1 O2 Cu1 114.808(4)
N1 C2 C3 120.218(4)
N1 C2 C1 111.583(4)
C3 C2 C1 128.188(3)
C6 N1 C2 123.089(4)
C6 N1 Cu1 118.058(4)
C2 N1 Cu1 118.849(4)
N1 C6 C5 120.265(4)
N1 C6 C7 111.465(4)
C5 C6 C7 128.268(4)
C8 N2 C10 113.505(4)
C8 N2 Cu1 124.213(4)
C10 N2 Cu1 122.219(5)
C7 O3 Cu1 114.484(5)
O4 C7 O3 125.680(4)
O4 C7 C6 119.935(4)
O3 C7 C6 114.380(5)
C6 C5 C4 117.509(4)
C6 C5 H5 121.2
C4 C5 H5 121.2
O1 C1 O2 125.170(4)
O1 C1 C2 120.727(4)
O2 C1 C2 114.089(4)
N3 C13 C14 121.444(4)
N3 C13 C12 116.597(4)
C14 C13 C12 121.958(4)
C9 C12 C11 112.388(4)
C9 C12 C13 123.727(4)
C11 C12 C13 123.884(4)
N3 C17 C16 123.620(4)
N3 C17 H17 118.2
C16 C17 H17 118.2
H3A O3W H3B 112.977(12)
C2 C3 C4 117.705(4)
C2 C3 H3 121.1
C4 C3 H3 121.1
C15 C16 C17 118.183(4)
C15 C16 H16 120.9
C17 C16 H16 120.9
C15 C14 C13 119.658(4)
C15 C14 H14 120.2
C13 C14 H14 120.2
C5 C4 C3 121.210(4)
C5 C4 H4 119.4
C3 C4 H4 119.4
H4A O4W H4B 110.168(12)
C16 C15 C14 119.074(4)
C16 C15 H15 120.5
C14 C15 H15 120.5
H2A O2W H2B 111.024(10)
N2 C8 C9 124.681(4)
N2 C8 H8 117.7
C9 C8 H8 117.7
C12 C9 C8 122.591(5)
C12 C9 H9 118.7
C8 C9 H9 118.7
C12 C11 C10 122.360(4)
C12 C11 H11 118.8
C10 C11 H11 118.8
N2 C10 C11 124.468(5)
N2 C10 H10 117.8
C11 C10 H10 117.8
C17 N3 C13 118.016(4)
H5A O5W H5B 104.082(10)

loop_
_geom_bond_atom_site_label_1
_geom_bond_atom_site_label_2
_geom_bond_distance
Cu1 N1 1.90425(12)
Cu1 N2 1.96313(11)
Cu1 O3 2.00388(14)
Cu1 O2 2.02466(14)
Cu1 O1W 2.28730(12)
O1W H1A 0.8426
O1W H1B 0.8476
O2 C1 1.2892
O4 C7 1.2298
O1 C1 1.2242
C2 N1 1.3296
C2 C3 1.3823
C2 C1 1.52182(10)
N1 C6 1.3290
C6 C5 1.3879
C6 C7 1.51910(11)
N2 C8 1.2491
N2 C10 1.25899(10)
O3 C7 1.2855
C5 C4 1.3888
C5 H5 0.9300
C13 N3 1.3432
C13 C14 1.38685(10)
C13 C12 1.4882
C12 C9 1.2915
C12 C11 1.3098
C17 N3 1.3411
C17 C16 1.3791
C17 H17 0.9300
O3W H3A 0.8221
O3W H3B 0.84143(10)
C3 C4 1.3933
C3 H3 0.9300
C16 C15 1.37371(10)
C16 H16 0.9300
C14 C15 1.3821
C14 H14 0.9300
C4 H4 0.9300
O4W H4A 0.8408
O4W H4B 0.8391
C15 H15 0.9300
O2W H2A 0.8442
O2W H2B 0.8347
C8 C9 1.3847
C8 H8 0.9300
C9 H9 0.9300
C11 C10 1.3773
C11 H11 0.9300
C10 H10 0.9300
O5W H5A 0.89661(10)
O5W H5B 0.85322(10)

loop_
_geom_hbond_atom_site_label_D
_geom_hbond_atom_site_label_H
_geom_hbond_atom_site_label_A
_geom_hbond_distance_DH
_geom_hbond_distance_HA
_geom_hbond_distance_DA
_geom_hbond_angle_DHA
_geom_hbond_site_symmetry_A
O5W H5A O5W 0.90 1.95 2.67945(17) 137.620(9) 2_565
O3W H3B O2W 0.84 2.05 2.8870(2) 176.012(11) 1_655
O4W H4B O5W 0.84 2.22 2.82774(19) 129.378(12) .
O2W H2B O3W 0.83 2.01 2.8378(2) 168.815(10) .
O2W H2A O4 0.84 1.93 2.7724(2) 175.611(11) 1_455
O4W H4A O1 0.84 1.94 2.77065(18) 169.321(8) 1_645
O3W H3A O2W 0.82 2.51 2.8378(2) 104.777(9) .
O1W H1B O2 0.85 1.93 2.7640(2) 169.731(11) 1_655
O1W H1A N3 0.84 2.05 2.8898(2) 174.379(10) 2_576

loop_
_geom_torsion_atom_site_label_1
_geom_torsion_atom_site_label_2
_geom_torsion_atom_site_label_3
_geom_torsion_atom_site_label_4
_geom_torsion
N1 Cu1 O2 C1 -4.617(1)
N2 Cu1 O2 C1 -175.921(1)
O3 Cu1 O2 C1 -21.399(3)
O1W Cu1 O2 C1 90.011(7)
C3 C2 N1 C6 0.385(3)
C1 C2 N1 C6 179.230(2)
C3 C2 N1 Cu1 179.583(1)
C1 C2 N1 Cu1 -1.572(2)
N2 Cu1 N1 C6 -81.860(7)
O3 Cu1 N1 C6 -3.058(1)
O2 Cu1 N1 C6 -177.500(1)
O1W Cu1 N1 C6 92.244(6)
N2 Cu1 N1 C2 98.901(7)
O3 Cu1 N1 C2 177.703(1)
O2 Cu1 N1 C2 3.261(1)
O1W Cu1 N1 C2 -86.995(6)
C2 N1 C6 C5 -0.806(2)
Cu1 N1 C6 C5 179.990(1)
C2 N1 C6 C7 178.774(1)
Cu1 N1 C6 C7 -0.430(2)
N1 Cu1 N2 C8 -101.779(7)
O3 Cu1 N2 C8 -179.383(2)
O2 Cu1 N2 C8 -7.642(2)
O1W Cu1 N2 C8 84.110(6)
N1 Cu1 N2 C10 81.286(7)
O3 Cu1 N2 C10 3.682(2)
O2 Cu1 N2 C10 175.423(2)
O1W Cu1 N2 C10 -92.825(6)
N1 Cu1 O3 C7 6.616(1)
N2 Cu1 O3 C7 178.117(1)
O2 Cu1 O3 C7 23.368(4)
O1W Cu1 O3 C7 -87.258(6)
Cu1 O3 C7 O4 170.639(2)
Cu1 O3 C7 C6 -8.507(2)
N1 C6 C7 O4 -173.164(2)
C5 C6 C7 O4 6.374(3)
N1 C6 C7 O3 6.035(2)
C5 C6 C7 O3 -174.427(2)
N1 C6 C5 C4 0.506(2)
C7 C6 C5 C4 -178.996(2)
Cu1 O2 C1 O1 -176.390(1)
Cu1 O2 C1 C2 4.975(2)
N1 C2 C1 O1 178.889(2)
C3 C2 C1 O1 -2.382(2)
N1 C2 C1 O2 -2.409(2)
C3 C2 C1 O2 176.321(2)
N3 C13 C12 C9 1.202(3)
C14 C13 C12 C9 -178.515(2)
N3 C13 C12 C11 -178.316(2)
C14 C13 C12 C11 1.966(3)
N1 C2 C3 C4 0.304(3)
C1 C2 C3 C4 -178.329(1)
N3 C17 C16 C15 0.261(3)
N3 C13 C14 C15 0.809(2)
C12 C13 C14 C15 -179.487(1)
C6 C5 C4 C3 0.174(2)
C2 C3 C4 C5 -0.570(3)
C17 C16 C15 C14 0.204(3)
C13 C14 C15 C16 -0.717(3)
C10 N2 C8 C9 0.055(3)
Cu1 N2 C8 C9 -177.117(2)
C11 C12 C9 C8 -0.766(3)
C13 C12 C9 C8 179.666(2)
N2 C8 C9 C12 0.272(4)
C9 C12 C11 C10 0.993(3)
C13 C12 C11 C10 -179.440(2)
C8 N2 C10 C11 0.186(3)
Cu1 N2 C10 C11 177.423(2)
C12 C11 C10 N2 -0.778(4)
C16 C17 N3 C13 -0.188(3)
C14 C13 N3 C17 -0.353(2)
C12 C13 N3 C17 179.928(1)
